data_2224908
loop_
_publ_author_name
'Wang, Chen-Yi'
'Han, Zhi-Ping'
'Wu, Xiang'
'Yuan, Cai-Jun'
'Zhou, Jun-Bo'

_publ_section_title
;Bis{2-ethoxy-6-[2-(methylammonio)ethyliminomethyl]phenolato}thiocyanatozinc(II)
 nitrate
;
_journal_coeditor_code CI5009
_journal_issue 2
_journal_name_full 'Acta Crystallographica Section E'
_journal_page_first m120
_journal_paper_doi 10.1107/S1600536810000036
_journal_volume 66
_journal_year 2010
_chemical_formula_iupac '[Zn (N C S) (C12 H18 N2 O2)2] N O3'
_chemical_formula_moiety 'C25 H36 N5 O4 S Zn +, N O3 -'
_chemical_formula_sum 'C25 H36 N6 O7 S Zn'
_chemical_formula_weight 630.03
_chemical_name_systematic
;Bis{2-ethoxy-6-[2-(methylammonio)ethyliminomethyl]phenolato}thiocyanatozinc(II)
nitrate
;
_space_group_IT_number 14
_symmetry_cell_setting monoclinic
_symmetry_space_group_name_Hall '-P 2ybc'
_symmetry_space_group_name_H-M 'P 1 21/c 1'
_atom_sites_solution_hydrogens geom
_atom_sites_solution_primary direct
_atom_sites_solution_secondary difmap
_audit_creation_method SHELXL-97
_cell_angle_alpha 90.00
_cell_angle_beta 112.218(3)
_cell_angle_gamma 90.00
_cell_formula_units_Z 4
_cell_length_a 10.601(2)
_cell_length_b 23.335(3)
_cell_length_c 13.749(2)
_cell_measurement_reflns_used 3892
_cell_measurement_temperature 298(2)
_cell_measurement_theta_max 25.5
_cell_measurement_theta_min 2.3
_cell_volume 3148.6(9)
_computing_cell_refinement 'SAINT (Bruker, 1998)'
_computing_data_collection 'SMART (Bruker, 1998)'
_computing_data_reduction 'SAINT (Bruker, 1998)'
_computing_molecular_graphics 'SHELXTL (Sheldrick, 2008)'
_computing_publication_material 'SHELXTL (Sheldrick, 2008)'
_computing_structure_refinement 'SHELXL97 (Sheldrick, 2008)'
_computing_structure_solution 'SHELXS97 (Sheldrick, 2008)'
_diffrn_ambient_temperature 298(2)
_diffrn_measured_fraction_theta_full 0.991
_diffrn_measured_fraction_theta_max 0.991
_diffrn_measurement_device_type 'Bruker SMART CCD area-detector'
_diffrn_measurement_method '\w scan'
_diffrn_radiation_monochromator graphite
_diffrn_radiation_source 'fine-focus sealed tube'
_diffrn_radiation_type MoK\a
_diffrn_radiation_wavelength 0.71073
_diffrn_reflns_av_R_equivalents 0.1387
_diffrn_reflns_av_sigmaI/netI 0.1217
_diffrn_reflns_limit_h_max 13
_diffrn_reflns_limit_h_min -13
_diffrn_reflns_limit_k_max 28
_diffrn_reflns_limit_k_min -29
_diffrn_reflns_limit_l_max 15
_diffrn_reflns_limit_l_min -17
_diffrn_reflns_number 18443
_diffrn_reflns_theta_full 27.00
_diffrn_reflns_theta_max 27.00
_diffrn_reflns_theta_min 1.82
_diffrn_standards_number 0
_exptl_absorpt_coefficient_mu 0.895
_exptl_absorpt_correction_T_max 0.8555
_exptl_absorpt_correction_T_min 0.8413
_exptl_absorpt_correction_type multi-scan
_exptl_absorpt_process_details '(SADABS; Sheldrick, 1996)'
_exptl_crystal_colour colourless
_exptl_crystal_density_diffrn 1.329
_exptl_crystal_density_method 'not measured'
_exptl_crystal_description Block
_exptl_crystal_F_000 1320
_exptl_crystal_size_max 0.20
_exptl_crystal_size_mid 0.20
_exptl_crystal_size_min 0.18
_refine_diff_density_max 0.689
_refine_diff_density_min -0.631
_refine_ls_extinction_method none
_refine_ls_goodness_of_fit_ref 0.913
_refine_ls_hydrogen_treatment constr
_refine_ls_matrix_type full
_refine_ls_number_parameters 365
_refine_ls_number_reflns 6818
_refine_ls_number_restraints 6
_refine_ls_restrained_S_all 0.962
_refine_ls_R_factor_all 0.1093
_refine_ls_R_factor_gt 0.0585
_refine_ls_shift/su_max 0.001
_refine_ls_shift/su_mean 0.000
_refine_ls_structure_factor_coef Fsqd
_refine_ls_weighting_details 'calc w=1/[\s^2^(Fo^2^)+(0.0647P)^2^] where P=(Fo^2^+2Fc^2^)/3'
_refine_ls_weighting_scheme calc
_refine_ls_wR_factor_gt 0.1366
_refine_ls_wR_factor_ref 0.1567
_reflns_number_gt 3644
_reflns_number_total 6818
_reflns_threshold_expression I>2\s(I)
_cod_data_source_file ci5009.cif
_cod_data_source_block I
_cod_depositor_comments
;
The following automatic conversions were performed:
'_symmetry_cell_setting' value 'Monoclinic' changed to 'monoclinic'
according to '/home/saulius/struct/CIF-dictionaries/cif_core.dic'
dictionary named 'cif_core.dic' version 2.4.1 from 2010-06-29.

Automatic conversion script
Id: cif_fix_enum 1527 2010-12-29 10:47:43Z saulius 

The following automatic conversions were performed:

'_symmetry_cell_setting' value 'Monoclinic' changed to 'monoclinic'
according to /home/saulius/struct/CIF-dictionaries/cif_core.dic
dictionary named 'cif_core.dic' version 2.4.1 from 2010-06-29.

Automatic conversion script
Id: cif_fix_values 1715 2011-07-08 13:25:40Z adriana 
;
_cod_original_sg_symbol_H-M 'P 21/c'
_cod_database_code 2224908
_cod_database_fobs_code 2224908

loop_
_symmetry_equiv_pos_as_xyz
'x, y, z'
'-x, y+1/2, -z+1/2'
'-x, -y, -z'
'x, -y-1/2, z-1/2'

loop_
_atom_site_type_symbol
_atom_site_label
_atom_site_fract_x
_atom_site_fract_y
_atom_site_fract_z
_atom_site_U_iso_or_equiv
_atom_site_adp_type
_atom_site_calc_flag
_atom_site_refinement_flags
_atom_site_occupancy
_atom_site_disorder_assembly
_atom_site_disorder_group
Zn Zn1 0.89814(4) 0.910567(18) 0.15980(3) 0.04957(18) Uani d . 1 . .
N N1 0.9386(4) 0.99186(14) 0.1129(3) 0.0615(9) Uani d . 1 . .
N N2 0.7214(3) 1.05264(13) 0.1565(2) 0.0540(8) Uani d . 1 . .
H H2A 0.7686 1.0855 0.1636 0.065 Uiso calc R 1 . .
H H2B 0.7705 1.0288 0.2085 0.065 Uiso calc R 1 . .
N N3 0.8674(3) 0.82940(12) 0.2138(3) 0.0520(8) Uani d . 1 . .
N N4 1.1307(3) 0.78461(14) 0.2169(3) 0.0644(9) Uani d . 1 . .
H H4A 1.1340 0.7610 0.2695 0.077 Uiso calc R 1 . .
H H4B 1.1352 0.8208 0.2404 0.077 Uiso calc R 1 . .
N N5 0.1534(6) 0.6837(2) 0.3942(4) 0.1041(16) Uani d . 1 . .
N N6 0.7831(4) 0.88758(17) 0.0075(3) 0.0770(11) Uani d . 1 . .
O O1 1.0989(3) 0.89846(11) 0.2324(2) 0.0599(7) Uani d . 1 . .
O O2 1.3351(3) 0.86419(17) 0.3710(3) 0.0830(10) Uani d . 1 . .
O O3 0.8145(3) 0.94858(10) 0.24990(18) 0.0515(6) Uani d . 1 . .
O O4 0.8062(3) 1.02305(12) 0.3908(2) 0.0574(7) Uani d . 1 . .
O O5 0.1139(4) 0.73228(16) 0.4024(3) 0.1062(12) Uani d . 1 . .
O O6 0.2187(7) 0.6552(2) 0.4726(4) 0.175(2) Uani d U 1 . .
O O7 0.1510(4) 0.66460(16) 0.3124(3) 0.1077(13) Uani d . 1 . .
S S1 0.65759(17) 0.81681(6) -0.16349(11) 0.1041(5) Uani d . 1 . .
C C1 1.1809(5) 0.9943(2) 0.2309(4) 0.0709(13) Uani d . 1 . .
C C2 1.1969(4) 0.9368(2) 0.2642(3) 0.0609(11) Uani d . 1 . .
C C3 1.3288(5) 0.9196(3) 0.3372(4) 0.0748(14) Uani d . 1 . .
C C4 1.4340(6) 0.9584(3) 0.3697(5) 0.106(2) Uani d . 1 . .
H H4 1.5196 0.9468 0.4160 0.128 Uiso calc R 1 . .
C C5 1.4143(8) 1.0148(4) 0.3344(5) 0.124(3) Uani d . 1 . .
H H5 1.4868 1.0405 0.3576 0.149 Uiso calc R 1 . .
C C6 1.2928(7) 1.0325(3) 0.2677(4) 0.0959(19) Uani d . 1 . .
H H6 1.2814 1.0704 0.2451 0.115 Uiso calc R 1 . .
C C7 1.0547(6) 1.01704(19) 0.1556(4) 0.0741(14) Uani d . 1 . .
H H7 1.0579 1.0549 0.1353 0.089 Uiso calc R 1 . .
C C8 0.8286(5) 1.0229(2) 0.0317(4) 0.0824(15) Uani d . 1 . .
H H8A 0.8086 1.0040 -0.0353 0.099 Uiso calc R 1 . .
H H8B 0.8593 1.0615 0.0261 0.099 Uiso calc R 1 . .
C C9 0.7009(5) 1.02618(19) 0.0535(3) 0.0665(12) Uani d . 1 . .
H H9A 0.6336 1.0483 -0.0017 0.080 Uiso calc R 1 . .
H H9B 0.6648 0.9878 0.0516 0.080 Uiso calc R 1 . .
C C10 0.5889(4) 1.0648(2) 0.1656(4) 0.0857(15) Uani d . 1 . .
H H10A 0.5390 1.0922 0.1130 0.128 Uiso calc R 1 . .
H H10B 0.6047 1.0801 0.2341 0.128 Uiso calc R 1 . .
H H10C 0.5372 1.0300 0.1557 0.128 Uiso calc R 1 . .
C C11 1.4620(5) 0.8444(3) 0.4510(5) 0.116(2) Uani d . 1 . .
H H11A 1.4898 0.8705 0.5102 0.139 Uiso calc R 1 . .
H H11B 1.5329 0.8439 0.4225 0.139 Uiso calc R 1 . .
C C12 1.4452(7) 0.7866(3) 0.4864(6) 0.146(3) Uani d . 1 . .
H H12A 1.3661 0.7858 0.5045 0.219 Uiso calc R 1 . .
H H12B 1.5243 0.7767 0.5468 0.219 Uiso calc R 1 . .
H H12C 1.4340 0.7597 0.4310 0.219 Uiso calc R 1 . .
C C13 0.8233(3) 0.86814(17) 0.3627(3) 0.0508(9) Uani d . 1 . .
C C14 0.8163(3) 0.92729(16) 0.3392(3) 0.0464(9) Uani d . 1 . .
C C15 0.8116(3) 0.96620(18) 0.4179(3) 0.0505(10) Uani d . 1 . .
C C16 0.8127(4) 0.9463(2) 0.5121(3) 0.0671(12) Uani d . 1 . .
H H16 0.8114 0.9721 0.5632 0.081 Uiso calc R 1 . .
C C17 0.8156(5) 0.8877(2) 0.5319(4) 0.0801(14) Uani d . 1 . .
H H17 0.8150 0.8747 0.5957 0.096 Uiso calc R 1 . .
C C18 0.8192(4) 0.8498(2) 0.4591(4) 0.0695(12) Uani d . 1 . .
H H18 0.8190 0.8108 0.4728 0.083 Uiso calc R 1 . .
C C19 0.8394(4) 0.82363(17) 0.2956(3) 0.0559(10) Uani d . 1 . .
H H19 0.8281 0.7862 0.3143 0.067 Uiso calc R 1 . .
C C20 0.8790(4) 0.77626(17) 0.1597(4) 0.0689(12) Uani d . 1 . .
H H20A 0.7965 0.7712 0.0977 0.083 Uiso calc R 1 . .
H H20B 0.8866 0.7439 0.2059 0.083 Uiso calc R 1 . .
C C21 0.9995(4) 0.77629(18) 0.1273(3) 0.0670(12) Uani d . 1 . .
H H21A 1.0022 0.7402 0.0933 0.080 Uiso calc R 1 . .
H H21B 0.9881 0.8066 0.0764 0.080 Uiso calc R 1 . .
C C22 1.2507(5) 0.7733(2) 0.1879(4) 0.0896(15) Uani d . 1 . .
H H22A 1.2468 0.7346 0.1632 0.134 Uiso calc R 1 . .
H H22B 1.3331 0.7787 0.2484 0.134 Uiso calc R 1 . .
H H22C 1.2494 0.7993 0.1334 0.134 Uiso calc R 1 . .
C C23 0.8179(4) 1.0643(2) 0.4712(3) 0.0668(12) Uani d . 1 . .
H H23A 0.9029 1.0586 0.5306 0.080 Uiso calc R 1 . .
H H23B 0.7435 1.0594 0.4952 0.080 Uiso calc R 1 . .
C C24 0.8139(5) 1.1231(2) 0.4286(4) 0.0909(16) Uani d . 1 . .
H H24A 0.8793 1.1261 0.3960 0.136 Uiso calc R 1 . .
H H24B 0.8354 1.1504 0.4847 0.136 Uiso calc R 1 . .
H H24C 0.7244 1.1308 0.3775 0.136 Uiso calc R 1 . .
C C25 0.7319(5) 0.85823(19) -0.0634(4) 0.0663(12) Uani d . 1 . .

loop_
_atom_site_aniso_label
_atom_site_aniso_U_11
_atom_site_aniso_U_22
_atom_site_aniso_U_33
_atom_site_aniso_U_12
_atom_site_aniso_U_13
_atom_site_aniso_U_23
Zn1 0.0578(3) 0.0483(3) 0.0503(3) -0.0002(2) 0.0291(2) -0.0045(2)
N1 0.088(3) 0.054(2) 0.067(2) 0.003(2) 0.057(2) 0.0022(18)
N2 0.061(2) 0.0538(19) 0.0544(19) 0.0034(16) 0.0300(17) -0.0049(16)
N3 0.0515(19) 0.0462(18) 0.060(2) -0.0018(15) 0.0231(17) -0.0066(16)
N4 0.074(2) 0.057(2) 0.065(2) 0.0096(18) 0.029(2) -0.0055(18)
N5 0.161(5) 0.073(3) 0.075(3) 0.019(3) 0.040(3) 0.017(3)
N6 0.094(3) 0.071(2) 0.058(2) 0.009(2) 0.020(2) -0.007(2)
O1 0.0493(16) 0.0565(16) 0.0770(19) -0.0063(12) 0.0276(15) -0.0131(14)
O2 0.0466(18) 0.117(3) 0.082(2) 0.0016(18) 0.0202(17) -0.016(2)
O3 0.0676(17) 0.0498(15) 0.0483(14) 0.0008(13) 0.0346(13) 0.0014(12)
O4 0.0657(18) 0.0639(18) 0.0540(16) -0.0044(14) 0.0355(14) -0.0120(14)
O5 0.152(3) 0.074(2) 0.105(3) 0.027(2) 0.063(3) 0.007(2)
O6 0.280(5) 0.103(3) 0.127(3) 0.022(3) 0.057(3) 0.006(3)
O7 0.158(4) 0.098(3) 0.081(2) 0.029(2) 0.061(3) 0.000(2)
S1 0.1313(13) 0.0791(9) 0.0851(9) 0.0145(8) 0.0218(9) -0.0306(8)
C1 0.093(4) 0.082(3) 0.064(3) -0.037(3) 0.059(3) -0.028(3)
C2 0.064(3) 0.074(3) 0.063(3) -0.021(2) 0.046(2) -0.025(2)
C3 0.057(3) 0.114(4) 0.068(3) -0.027(3) 0.040(3) -0.031(3)
C4 0.076(4) 0.180(7) 0.077(4) -0.052(4) 0.046(3) -0.033(4)
C5 0.124(6) 0.189(8) 0.086(4) -0.103(6) 0.069(4) -0.050(5)
C6 0.131(5) 0.108(4) 0.081(4) -0.071(4) 0.075(4) -0.031(3)
C7 0.123(4) 0.052(3) 0.086(3) -0.013(3) 0.084(4) -0.010(3)
C8 0.125(4) 0.071(3) 0.077(3) 0.025(3) 0.067(3) 0.017(3)
C9 0.084(3) 0.067(3) 0.052(2) 0.016(2) 0.030(2) -0.007(2)
C10 0.068(3) 0.116(4) 0.081(3) 0.021(3) 0.037(3) -0.012(3)
C11 0.057(3) 0.181(7) 0.100(4) 0.009(4) 0.018(3) -0.027(5)
C12 0.107(5) 0.160(7) 0.141(6) 0.053(5) 0.012(5) 0.010(6)
C13 0.038(2) 0.064(3) 0.054(2) 0.0025(18) 0.0217(18) 0.010(2)
C14 0.0313(19) 0.062(2) 0.050(2) -0.0002(17) 0.0201(17) -0.0017(19)
C15 0.036(2) 0.073(3) 0.049(2) 0.0034(18) 0.0226(18) -0.001(2)
C16 0.059(3) 0.102(4) 0.046(2) 0.011(2) 0.026(2) 0.002(2)
C17 0.078(3) 0.117(4) 0.057(3) 0.028(3) 0.038(3) 0.030(3)
C18 0.064(3) 0.080(3) 0.072(3) 0.021(2) 0.034(2) 0.030(3)
C19 0.046(2) 0.050(2) 0.069(3) -0.0051(18) 0.020(2) 0.009(2)
C20 0.076(3) 0.047(2) 0.084(3) -0.008(2) 0.030(3) -0.014(2)
C21 0.079(3) 0.052(2) 0.072(3) 0.003(2) 0.031(3) -0.020(2)
C22 0.084(3) 0.098(4) 0.099(4) 0.014(3) 0.049(3) -0.020(3)
C23 0.053(3) 0.089(3) 0.060(3) -0.002(2) 0.023(2) -0.026(3)
C24 0.104(4) 0.082(4) 0.105(4) -0.024(3) 0.060(3) -0.040(3)
C25 0.078(3) 0.061(3) 0.059(3) 0.018(2) 0.024(2) 0.001(2)

loop_
_atom_type_symbol
_atom_type_description
_atom_type_scat_dispersion_real
_atom_type_scat_dispersion_imag
_atom_type_scat_source
C C 0.0033 0.0016 'International Tables Vol C Tables 4.2.6.8 and 6.1.1.4'
H H 0.0000 0.0000 'International Tables Vol C Tables 4.2.6.8 and 6.1.1.4'
N N 0.0061 0.0033 'International Tables Vol C Tables 4.2.6.8 and 6.1.1.4'
O O 0.0106 0.0060 'International Tables Vol C Tables 4.2.6.8 and 6.1.1.4'
S S 0.1246 0.1234 'International Tables Vol C Tables 4.2.6.8 and 6.1.1.4'
Zn Zn 0.2839 1.4301 'International Tables Vol C Tables 4.2.6.8 and 6.1.1.4'

loop_
_geom_angle_atom_site_label_1
_geom_angle_atom_site_label_2
_geom_angle_atom_site_label_3
_geom_angle_site_symmetry_1
_geom_angle_site_symmetry_3
_geom_angle
_geom_angle_publ_flag
O3 Zn1 O1 . . 113.20(11) ?
O3 Zn1 N6 . . 121.28(14) ?
O1 Zn1 N6 . . 125.52(14) ?
O3 Zn1 N1 . . 88.83(11) ?
O1 Zn1 N1 . . 88.76(13) ?
N6 Zn1 N1 . . 91.96(15) ?
O3 Zn1 N3 . . 90.95(11) ?
O1 Zn1 N3 . . 88.52(11) ?
N6 Zn1 N3 . . 90.76(14) ?
N1 Zn1 N3 . . 176.95(14) ?
C7 N1 C8 . . 118.1(4) ?
C7 N1 Zn1 . . 122.9(3) ?
C8 N1 Zn1 . . 119.0(3) ?
C9 N2 C10 . . 111.0(3) ?
C9 N2 H2A . . 109.4 ?
C10 N2 H2A . . 109.4 ?
C9 N2 H2B . . 109.4 ?
C10 N2 H2B . . 109.4 ?
H2A N2 H2B . . 108.0 ?
C19 N3 C20 . . 116.6(3) ?
C19 N3 Zn1 . . 121.7(3) ?
C20 N3 Zn1 . . 121.7(3) ?
C21 N4 C22 . . 112.4(3) ?
C21 N4 H4A . . 109.1 ?
C22 N4 H4A . . 109.1 ?
C21 N4 H4B . . 109.1 ?
C22 N4 H4B . . 109.1 ?
H4A N4 H4B . . 107.9 ?
O7 N5 O5 . . 122.7(5) ?
O7 N5 O6 . . 115.1(5) ?
O5 N5 O6 . . 121.1(5) ?
C25 N6 Zn1 . . 158.4(4) ?
C2 O1 Zn1 . . 128.9(3) ?
C3 O2 C11 . . 118.1(4) ?
C14 O3 Zn1 . . 124.1(2) ?
C15 O4 C23 . . 117.2(3) ?
C2 C1 C6 . . 120.2(5) ?
C2 C1 C7 . . 123.2(4) ?
C6 C1 C7 . . 116.6(5) ?
O1 C2 C1 . . 123.9(4) ?
O1 C2 C3 . . 118.8(4) ?
C1 C2 C3 . . 117.3(4) ?
O2 C3 C4 . . 125.6(6) ?
O2 C3 C2 . . 114.3(4) ?
C4 C3 C2 . . 120.1(6) ?
C3 C4 C5 . . 120.9(6) ?
C3 C4 H4 . . 119.6 ?
C5 C4 H4 . . 119.6 ?
C6 C5 C4 . . 120.8(6) ?
C6 C5 H5 . . 119.6 ?
C4 C5 H5 . . 119.6 ?
C5 C6 C1 . . 120.8(6) ?
C5 C6 H6 . . 119.6 ?
C1 C6 H6 . . 119.6 ?
N1 C7 C1 . . 128.6(4) ?
N1 C7 H7 . . 115.7 ?
C1 C7 H7 . . 115.7 ?
N1 C8 C9 . . 113.2(4) ?
N1 C8 H8A . . 108.9 ?
C9 C8 H8A . . 108.9 ?
N1 C8 H8B . . 108.9 ?
C9 C8 H8B . . 108.9 ?
H8A C8 H8B . . 107.8 ?
N2 C9 C8 . . 113.3(4) ?
N2 C9 H9A . . 108.9 ?
C8 C9 H9A . . 108.9 ?
N2 C9 H9B . . 108.9 ?
C8 C9 H9B . . 108.9 ?
H9A C9 H9B . . 107.7 ?
N2 C10 H10A . . 109.5 ?
N2 C10 H10B . . 109.5 ?
H10A C10 H10B . . 109.5 ?
N2 C10 H10C . . 109.5 ?
H10A C10 H10C . . 109.5 ?
H10B C10 H10C . . 109.5 ?
O2 C11 C12 . . 110.4(5) ?
O2 C11 H11A . . 109.6 ?
C12 C11 H11A . . 109.6 ?
O2 C11 H11B . . 109.6 ?
C12 C11 H11B . . 109.6 ?
H11A C11 H11B . . 108.1 ?
C11 C12 H12A . . 109.5 ?
C11 C12 H12B . . 109.5 ?
H12A C12 H12B . . 109.5 ?
C11 C12 H12C . . 109.5 ?
H12A C12 H12C . . 109.5 ?
H12B C12 H12C . . 109.5 ?
C18 C13 C14 . . 119.6(4) ?
C18 C13 C19 . . 115.9(4) ?
C14 C13 C19 . . 124.5(4) ?
O3 C14 C13 . . 124.2(3) ?
O3 C14 C15 . . 118.3(3) ?
C13 C14 C15 . . 117.5(4) ?
C16 C15 O4 . . 124.6(4) ?
C16 C15 C14 . . 120.6(4) ?
O4 C15 C14 . . 114.8(3) ?
C15 C16 C17 . . 120.6(4) ?
C15 C16 H16 . . 119.7 ?
C17 C16 H16 . . 119.7 ?
C18 C17 C16 . . 120.3(4) ?
C18 C17 H17 . . 119.9 ?
C16 C17 H17 . . 119.9 ?
C17 C18 C13 . . 121.3(4) ?
C17 C18 H18 . . 119.4 ?
C13 C18 H18 . . 119.4 ?
N3 C19 C13 . . 127.7(4) ?
N3 C19 H19 . . 116.1 ?
C13 C19 H19 . . 116.1 ?
N3 C20 C21 . . 113.0(3) ?
N3 C20 H20A . . 109.0 ?
C21 C20 H20A . . 109.0 ?
N3 C20 H20B . . 109.0 ?
C21 C20 H20B . . 109.0 ?
H20A C20 H20B . . 107.8 ?
N4 C21 C20 . . 112.9(4) ?
N4 C21 H21A . . 109.0 ?
C20 C21 H21A . . 109.0 ?
N4 C21 H21B . . 109.0 ?
C20 C21 H21B . . 109.0 ?
H21A C21 H21B . . 107.8 ?
N4 C22 H22A . . 109.5 ?
N4 C22 H22B . . 109.5 ?
H22A C22 H22B . . 109.5 ?
N4 C22 H22C . . 109.5 ?
H22A C22 H22C . . 109.5 ?
H22B C22 H22C . . 109.5 ?
O4 C23 C24 . . 109.5(3) ?
O4 C23 H23A . . 109.8 ?
C24 C23 H23A . . 109.8 ?
O4 C23 H23B . . 109.8 ?
C24 C23 H23B . . 109.8 ?
H23A C23 H23B . . 108.2 ?
C23 C24 H24A . . 109.5 ?
C23 C24 H24B . . 109.5 ?
H24A C24 H24B . . 109.5 ?
C23 C24 H24C . . 109.5 ?
H24A C24 H24C . . 109.5 ?
H24B C24 H24C . . 109.5 ?
N6 C25 S1 . . 179.2(5) ?

loop_
_geom_bond_atom_site_label_1
_geom_bond_atom_site_label_2
_geom_bond_site_symmetry_2
_geom_bond_distance
_geom_bond_publ_flag
Zn1 O3 . 1.985(2) y
Zn1 O1 . 1.999(3) y
Zn1 N6 . 2.056(4) y
Zn1 N1 . 2.100(3) y
Zn1 N3 . 2.104(3) y
N1 C7 . 1.288(6) ?
N1 C8 . 1.465(5) ?
N2 C9 . 1.484(5) ?
N2 C10 . 1.485(5) ?
N2 H2A . 0.90 ?
N2 H2B . 0.90 ?
N3 C19 . 1.274(5) ?
N3 C20 . 1.475(5) ?
N4 C21 . 1.481(5) ?
N4 C22 . 1.494(5) ?
N4 H4A . 0.90 ?
N4 H4B . 0.90 ?
N5 O7 . 1.201(5) ?
N5 O5 . 1.229(5) ?
N5 O6 . 1.232(6) ?
N6 C25 . 1.147(5) ?
O1 C2 . 1.315(4) ?
O2 C3 . 1.368(6) ?
O2 C11 . 1.454(6) ?
O3 C14 . 1.318(4) ?
O4 C15 . 1.373(5) ?
O4 C23 . 1.435(4) ?
S1 C25 . 1.621(5) ?
C1 C2 . 1.407(6) ?
C1 C6 . 1.416(6) ?
C1 C7 . 1.448(7) ?
C2 C3 . 1.435(6) ?
C3 C4 . 1.373(7) ?
C4 C5 . 1.392(9) ?
C4 H4 . 0.93 ?
C5 C6 . 1.334(9) ?
C5 H5 . 0.93 ?
C6 H6 . 0.93 ?
C7 H7 . 0.93 ?
C8 C9 . 1.495(6) ?
C8 H8A . 0.97 ?
C8 H8B . 0.97 ?
C9 H9A . 0.97 ?
C9 H9B . 0.97 ?
C10 H10A . 0.96 ?
C10 H10B . 0.96 ?
C10 H10C . 0.96 ?
C11 C12 . 1.466(8) ?
C11 H11A . 0.97 ?
C11 H11B . 0.97 ?
C12 H12A . 0.96 ?
C12 H12B . 0.96 ?
C12 H12C . 0.96 ?
C13 C18 . 1.410(6) ?
C13 C14 . 1.413(5) ?
C13 C19 . 1.442(5) ?
C14 C15 . 1.428(5) ?
C15 C16 . 1.373(5) ?
C16 C17 . 1.392(6) ?
C16 H16 . 0.93 ?
C17 C18 . 1.347(6) ?
C17 H17 . 0.93 ?
C18 H18 . 0.93 ?
C19 H19 . 0.93 ?
C20 C21 . 1.504(6) ?
C20 H20A . 0.97 ?
C20 H20B . 0.97 ?
C21 H21A . 0.97 ?
C21 H21B . 0.97 ?
C22 H22A . 0.96 ?
C22 H22B . 0.96 ?
C22 H22C . 0.96 ?
C23 C24 . 1.486(6) ?
C23 H23A . 0.97 ?
C23 H23B . 0.97 ?
C24 H24A . 0.96 ?
C24 H24B . 0.96 ?
C24 H24C . 0.96 ?

loop_
_geom_hbond_atom_site_label_D
_geom_hbond_atom_site_label_H
_geom_hbond_atom_site_label_A
_geom_hbond_site_symmetry_A
_geom_hbond_distance_DH
_geom_hbond_distance_HA
_geom_hbond_distance_DA
_geom_hbond_angle_DHA
N2 H2B O3 . 0.90 1.96 2.750(4) 145
N2 H2B O4 . 0.90 2.39 3.078(4) 133
N4 H4B O1 . 0.90 1.85 2.697(4) 157
N4 H4B O2 . 0.90 2.42 3.027(5) 125
N2 H2A O7 2_655 0.90 2.01 2.898(5) 170
N2 H2A O6 2_655 0.90 2.52 3.183(6) 131
N4 H4A O5 1_655 0.90 2.03 2.894(5) 160
N4 H4A O7 1_655 0.90 2.31 3.066(5) 141
